data_2209499
loop_
_publ_author_name
'Gema Antequera-Garc\'ia'
'Bernadette Norberg'
'Istvan E. Marko'
'Johan Wouters'

_publ_section_title
;(3<i>R</i>,5<i>S</i>,6<i>R</i>,8<i>S</i>,9<i>S</i>)-1-Azonia-9-ethyl-3-hydroxy-5-(6-methoxyquinolin-4-yl)-3-methyl-4-oxatricyclo[6.2.2.0]dodecane
 trifluoromethanesulfonate: insight into the sterochemistry of the cyclization
 mechanism
;
_journal_coeditor_code GH2002
_journal_issue 7
_journal_name_full 'Acta Crystallographica Section E'
_journal_page_first o2864
_journal_page_last o2865
_journal_paper_doi 10.1107/S1600536806021131
_journal_volume 62
_journal_year 2006
_chemical_formula_iupac 'C23 H31 N2 O3 + , C F3 S O3 -'
_chemical_formula_moiety 'C23 H31 N2 O3 + , C F3 S O3 -'
_chemical_formula_sum 'C24 H31 F3 N2 O6 S'
_chemical_formula_weight 532.57
_chemical_name_systematic
;
11<i>S</i>,13<i>R</i>,16<i>R</i>,18<i>S</i>,22<i>S</i>-1-Azonia-9-ethyl-3-
hydroxy-5-(6-methoxy-quinolin-4-yl)-3-methyl-
4-oxatricyclo[6.2.2.0]dodecane trifluoromethanesulfonate
;
_space_group_IT_number 4
_symmetry_cell_setting monoclinic
_symmetry_space_group_name_Hall 'P 2yb'
_symmetry_space_group_name_H-M 'P 1 21 1'
_atom_sites_solution_hydrogens geom
_atom_sites_solution_primary direct
_atom_sites_solution_secondary difmap
_audit_creation_method SHELXL-97
_cell_angle_alpha 90.00
_cell_angle_beta 101.490(10)
_cell_angle_gamma 90.00
_cell_formula_units_Z 2
_cell_length_a 11.3120(10)
_cell_length_b 8.0590(10)
_cell_length_c 14.0740(10)
_cell_measurement_reflns_used 25
_cell_measurement_temperature 293(2)
_cell_measurement_theta_max 35
_cell_measurement_theta_min 20
_cell_volume 1257.3(2)
_computing_cell_refinement CAD4/Mach3
_computing_data_collection 'CAD4/Mach3 (Enraf--Nonius, 2000)'
_computing_data_reduction 'HELENA (Spek, 1997)'
_computing_molecular_graphics 'PLATON (Spek, 2003)'
_computing_publication_material PLATON
_computing_structure_refinement 'SHELXL97 (Sheldrick, 1997)'
_computing_structure_solution 'SHELXS97 (Sheldrick, 1997)'
_diffrn_ambient_temperature 293(2)
_diffrn_measured_fraction_theta_full 1.000
_diffrn_measured_fraction_theta_max 1.000
_diffrn_measurement_device_type 'Enraf--Nonius CAD-4 diffractometer'
_diffrn_measurement_method \w/2\q
_diffrn_radiation_monochromator graphite
_diffrn_radiation_source 'fine-focus sealed tube'
_diffrn_radiation_type CuK\a
_diffrn_radiation_wavelength 1.54178
_diffrn_reflns_av_R_equivalents 0.0241
_diffrn_reflns_av_sigmaI/netI 0.0238
_diffrn_reflns_limit_h_max 13
_diffrn_reflns_limit_h_min -14
_diffrn_reflns_limit_k_max 10
_diffrn_reflns_limit_k_min 0
_diffrn_reflns_limit_l_max 17
_diffrn_reflns_limit_l_min 0
_diffrn_reflns_number 2906
_diffrn_reflns_theta_full 75.03
_diffrn_reflns_theta_max 75.03
_diffrn_reflns_theta_min 3.20
_diffrn_standards_decay_% 1.5
_diffrn_standards_interval_count 60
_diffrn_standards_number 3
_exptl_absorpt_coefficient_mu 1.722
_exptl_absorpt_correction_T_max 0.7248
_exptl_absorpt_correction_T_min 0.4801
_exptl_absorpt_correction_type analytical
_exptl_absorpt_process_details 'de Meulenaer & Tompa 1965'
_exptl_crystal_colour colorless
_exptl_crystal_density_diffrn 1.407
_exptl_crystal_density_method 'not measured'
_exptl_crystal_description prism
_exptl_crystal_F_000 560
_exptl_crystal_size_max 0.50
_exptl_crystal_size_mid 0.35
_exptl_crystal_size_min 0.20
_refine_diff_density_max 0.333
_refine_diff_density_min -0.342
_refine_ls_abs_structure_details 'not refined (see text)'
_refine_ls_extinction_coef 0.0263(16)
_refine_ls_extinction_expression Fc^*^=kFc[1+0.001xFc^2^\l^3^/sin(2\q)]^-1/4^
_refine_ls_extinction_method SHELXL97
_refine_ls_goodness_of_fit_ref 0.994
_refine_ls_hydrogen_treatment mixed
_refine_ls_matrix_type full
_refine_ls_number_parameters 333
_refine_ls_number_reflns 2794
_refine_ls_number_restraints 1
_refine_ls_restrained_S_all 0.994
_refine_ls_R_factor_all 0.0473
_refine_ls_R_factor_gt 0.0432
_refine_ls_shift/su_max 0.002
_refine_ls_shift/su_mean 0.000
_refine_ls_structure_factor_coef Fsqd
_refine_ls_weighting_details 'calc w=1/[\s^2^(Fo^2^)+(0.0820P)^2^+0.3280P] where P=(Fo^2^+2Fc^2^)/3'
_refine_ls_weighting_scheme calc
_refine_ls_wR_factor_gt 0.1202
_refine_ls_wR_factor_ref 0.1242
_reflns_number_gt 2634
_reflns_number_total 2794
_reflns_threshold_expression I>2\s(I)
_cod_data_source_file gh2002.cif
_cod_data_source_block I
_cod_original_sg_symbol_Hall 'P 2yb            '
_cod_original_sg_symbol_H-M 'P 21        '
_cod_database_code 2209499

loop_
_symmetry_equiv_pos_as_xyz
'x, y, z'
'-x, y+1/2, -z'

loop_
_atom_site_type_symbol
_atom_site_label
_atom_site_fract_x
_atom_site_fract_y
_atom_site_fract_z
_atom_site_U_iso_or_equiv
_atom_site_adp_type
_atom_site_calc_flag
_atom_site_refinement_flags
_atom_site_occupancy
O O12 0.21910(17) 0.2748(3) 0.82739(13) 0.0369(5) Uani d . 1
O O26 0.3721(2) 0.1585(3) 0.94418(19) 0.0478(6) Uani d . 1
O O27 0.5594(4) 0.0800(7) 0.5116(3) 0.1006(14) Uani d . 1
N N1 0.0675(4) 0.1236(6) 0.4824(2) 0.0748(11) Uani d . 1
N N15 0.3358(2) 0.5614(3) 0.84133(15) 0.0353(5) Uani d . 1
C C2 0.0215(4) 0.1758(6) 0.5551(3) 0.0699(11) Uani d . 1
H H2 -0.0621 0.1786 0.5472 0.084 Uiso calc R 1
C C3 0.0906(3) 0.2283(5) 0.6448(2) 0.0536(8) Uani d . 1
H H3 0.0525 0.2637 0.6940 0.064 Uiso calc R 1
C C4 0.2131(3) 0.2268(4) 0.6589(2) 0.0425(7) Uani d . 1
C C5 0.2687(3) 0.1713(4) 0.5829(2) 0.0471(7) Uani d . 1
C C6 0.3950(4) 0.1594(5) 0.5900(2) 0.0538(8) Uani d . 1
H H6 0.4473 0.1904 0.6468 0.065 Uiso calc R 1
C C7 0.4396(5) 0.1021(7) 0.5127(3) 0.0714(12) Uani d . 1
C C8 0.3613(7) 0.0602(9) 0.4249(3) 0.0916(18) Uani d . 1
H H8 0.3932 0.0264 0.3720 0.110 Uiso calc R 1
C C9 0.2418(6) 0.0687(8) 0.4170(3) 0.0897(17) Uani d . 1
H H9 0.1917 0.0382 0.3589 0.108 Uiso calc R 1
C C10 0.1895(4) 0.1233(5) 0.4955(2) 0.0617(10) Uani d . 1
C C11 0.2883(2) 0.2888(4) 0.75318(18) 0.0348(6) Uani d . 1
H H11 0.3603 0.2189 0.7704 0.042 Uiso calc R 1
C C13 0.2935(2) 0.2931(5) 0.92227(18) 0.0377(6) Uani d . 1
C C14 0.3772(3) 0.4427(4) 0.9231(2) 0.0378(6) Uani d . 1
H H14A 0.3831 0.5014 0.9840 0.045 Uiso calc R 1
H H14B 0.4572 0.4032 0.9196 0.045 Uiso calc R 1
C C16 0.3286(3) 0.4716(4) 0.7442(2) 0.0370(6) Uani d . 1
H H16 0.4106 0.4682 0.7315 0.044 Uiso calc R 1
C C17 0.2535(3) 0.5820(4) 0.6658(2) 0.0472(7) Uani d . 1
H H17A 0.2819 0.5703 0.6055 0.057 Uiso calc R 1
H H17B 0.1694 0.5487 0.6545 0.057 Uiso calc R 1
C C18 0.2661(4) 0.7635(4) 0.7001(2) 0.0525(8) Uani d . 1
H H18 0.2402 0.8392 0.6454 0.063 Uiso calc R 1
C C19 0.3977(3) 0.7963(5) 0.7481(3) 0.0579(8) Uani d . 1
H H19A 0.4506 0.7602 0.7056 0.070 Uiso calc R 1
H H19B 0.4102 0.9141 0.7601 0.070 Uiso calc R 1
C C20 0.4269(3) 0.7001(4) 0.8444(2) 0.0472(7) Uani d . 1
H H20A 0.5077 0.6544 0.8537 0.057 Uiso calc R 1
H H20B 0.4232 0.7741 0.8981 0.057 Uiso calc R 1
C C21 0.2153(3) 0.6401(4) 0.8470(2) 0.0393(6) Uani d . 1
H H21A 0.2165 0.6763 0.9129 0.047 Uiso calc R 1
H H21B 0.1516 0.5585 0.8297 0.047 Uiso calc R 1
C C22 0.1895(3) 0.7893(5) 0.7779(2) 0.0495(7) Uani d . 1
H H22 0.2178 0.8900 0.8145 0.059 Uiso calc R 1
C C23 0.0537(3) 0.8058(6) 0.7391(3) 0.0649(10) Uani d . 1
H H23A 0.0398 0.8928 0.6905 0.078 Uiso calc R 1
H H23B 0.0236 0.7027 0.7077 0.078 Uiso calc R 1
C C24 -0.0164(4) 0.8453(8) 0.8169(4) 0.0867(16) Uani d . 1
H H24A -0.0049 0.7582 0.8644 0.130 Uiso calc R 1
H H24B -0.1006 0.8546 0.7884 0.130 Uiso calc R 1
H H24C 0.0118 0.9483 0.8475 0.130 Uiso calc R 1
C C25 0.2069(3) 0.3051(6) 0.9916(2) 0.0491(7) Uani d . 1
H H25A 0.1608 0.2045 0.9887 0.074 Uiso calc R 1
H H25B 0.1534 0.3973 0.9737 0.074 Uiso calc R 1
H H25C 0.2517 0.3209 1.0565 0.074 Uiso calc R 1
C C28 0.6427(5) 0.0852(12) 0.6014(4) 0.105(2) Uani d . 1
H H28A 0.6581 0.1985 0.6210 0.157 Uiso calc R 1
H H28B 0.7168 0.0331 0.5944 0.157 Uiso calc R 1
H H28C 0.6096 0.0273 0.6497 0.157 Uiso calc R 1
S S30 0.31245(7) 0.80895(14) 0.13237(5) 0.0534(3) Uani d . 1
F F35 0.1106(4) 0.9532(7) 0.1371(5) 0.158(2) Uani d . 1
F F36 0.1449(3) 0.7475(6) 0.2302(2) 0.1063(13) Uani d . 1
F F37 0.0925(3) 0.7108(6) 0.0777(2) 0.1042(12) Uani d . 1
O O31 0.3725(3) 0.9052(8) 0.2093(2) 0.1173(19) Uani d . 1
O O32 0.3450(4) 0.6351(6) 0.1408(3) 0.1025(14) Uani d . 1
O O33 0.3076(3) 0.8745(4) 0.03761(17) 0.0626(7) Uani d . 1
C C34 0.1578(3) 0.8033(7) 0.1460(3) 0.0688(11) Uani d . 1
H H521 0.348(4) 0.102(8) 0.970(4) 0.069(16) Uiso d . 1

loop_
_atom_site_aniso_label
_atom_site_aniso_U_11
_atom_site_aniso_U_22
_atom_site_aniso_U_33
_atom_site_aniso_U_12
_atom_site_aniso_U_13
_atom_site_aniso_U_23
O12 0.0405(9) 0.0406(11) 0.0297(9) -0.0029(8) 0.0073(7) -0.0001(8)
O26 0.0478(12) 0.0496(14) 0.0463(13) 0.0059(11) 0.0102(10) 0.0143(11)
O27 0.111(3) 0.130(4) 0.077(2) -0.009(3) 0.056(2) -0.039(2)
N1 0.094(3) 0.076(3) 0.0446(16) -0.012(2) -0.0115(16) -0.0061(17)
N15 0.0414(11) 0.0332(12) 0.0316(11) -0.0031(10) 0.0081(9) -0.0043(10)
C2 0.070(2) 0.076(3) 0.053(2) -0.010(2) -0.0107(17) 0.003(2)
C3 0.0585(18) 0.056(2) 0.0437(16) -0.0059(17) 0.0030(14) -0.0042(16)
C4 0.0617(18) 0.0326(14) 0.0315(13) -0.0041(14) 0.0053(12) -0.0021(12)
C5 0.079(2) 0.0313(15) 0.0321(13) -0.0060(15) 0.0120(13) -0.0035(12)
C6 0.080(2) 0.0485(19) 0.0363(15) -0.0073(18) 0.0199(15) -0.0081(14)
C7 0.100(3) 0.070(3) 0.052(2) -0.006(2) 0.035(2) -0.016(2)
C8 0.131(5) 0.103(4) 0.046(2) 0.001(4) 0.033(3) -0.026(3)
C9 0.137(5) 0.093(4) 0.0362(18) -0.008(4) 0.009(2) -0.030(2)
C10 0.094(3) 0.052(2) 0.0355(16) -0.008(2) 0.0051(16) -0.0054(15)
C11 0.0445(13) 0.0322(13) 0.0286(11) -0.0003(12) 0.0095(10) -0.0035(11)
C13 0.0391(12) 0.0455(15) 0.0292(11) 0.0014(14) 0.0083(9) 0.0026(12)
C14 0.0385(13) 0.0432(16) 0.0307(13) 0.0028(12) 0.0045(10) -0.0017(12)
C16 0.0478(14) 0.0352(15) 0.0300(12) -0.0020(12) 0.0129(11) -0.0053(11)
C17 0.069(2) 0.0411(16) 0.0322(14) -0.0018(15) 0.0126(13) 0.0010(13)
C18 0.074(2) 0.0400(19) 0.0421(16) -0.0046(15) 0.0089(15) 0.0057(13)
C19 0.073(2) 0.0411(17) 0.063(2) -0.0148(19) 0.0221(16) 0.0011(18)
C20 0.0500(16) 0.0411(17) 0.0502(16) -0.0098(14) 0.0094(13) -0.0081(14)
C21 0.0446(14) 0.0357(15) 0.0375(14) 0.0038(12) 0.0076(11) -0.0059(12)
C22 0.0617(17) 0.0358(15) 0.0475(16) 0.0018(16) 0.0024(13) -0.0050(15)
C23 0.067(2) 0.050(2) 0.070(2) 0.010(2) -0.0037(17) 0.005(2)
C24 0.066(2) 0.081(4) 0.112(4) 0.026(2) 0.014(2) -0.012(3)
C25 0.0486(14) 0.066(2) 0.0364(13) -0.0009(18) 0.0164(11) 0.0050(17)
C28 0.082(3) 0.148(6) 0.095(4) 0.000(4) 0.044(3) -0.031(4)
S30 0.0501(4) 0.0753(6) 0.0377(4) -0.0155(4) 0.0159(3) -0.0061(4)
F35 0.143(4) 0.114(3) 0.242(6) 0.058(3) 0.102(4) 0.030(4)
F36 0.0935(17) 0.155(4) 0.0880(18) -0.036(2) 0.0588(15) -0.005(2)
F37 0.0631(14) 0.148(3) 0.097(2) -0.0435(18) 0.0043(13) -0.006(2)
O31 0.107(2) 0.198(5) 0.0515(16) -0.089(3) 0.0272(16) -0.038(2)
O32 0.116(3) 0.092(3) 0.111(3) 0.035(3) 0.051(2) 0.030(3)
O33 0.0776(16) 0.0665(17) 0.0467(13) -0.0201(14) 0.0200(11) -0.0018(12)
C34 0.0549(18) 0.077(3) 0.080(3) -0.011(2) 0.0277(18) -0.009(3)

loop_
_atom_type_symbol
_atom_type_description
_atom_type_scat_dispersion_real
_atom_type_scat_dispersion_imag
_atom_type_scat_source
C C 0.0181 0.0000 'International Tables Vol C Tables 4.2.6.8 and 6.1.1.4'
H H 0.0000 0.0000 'International Tables Vol C Tables 4.2.6.8 and 6.1.1.4'
F F 0.0727 0.0000 'International Tables Vol C Tables 4.2.6.8 and 6.1.1.4'
N N 0.0311 0.0000 'International Tables Vol C Tables 4.2.6.8 and 6.1.1.4'
O O 0.0492 0.0000 'International Tables Vol C Tables 4.2.6.8 and 6.1.1.4'
S S 0.3331 0.0000 'International Tables Vol C Tables 4.2.6.8 and 6.1.1.4'

loop_
_geom_angle_atom_site_label_1
_geom_angle_atom_site_label_2
_geom_angle_atom_site_label_3
_geom_angle
C11 O12 C13 111.48(19)
C13 O26 H521 110(5)
C7 O27 C28 118.0(3)
C2 N1 C10 116.6(3)
C14 N15 C21 111.9(2)
C14 N15 C20 110.0(2)
C21 N15 C20 107.6(2)
C14 N15 C16 109.6(2)
C21 N15 C16 110.7(2)
C20 N15 C16 106.8(2)
N1 C2 C3 124.1(4)
N1 C2 H2 117.9
C3 C2 H2 117.9
C4 C3 C2 119.6(4)
C4 C3 H3 120.2
C2 C3 H3 120.2
C3 C4 C5 119.0(3)
C3 C4 C11 120.3(3)
C5 C4 C11 120.6(3)
C6 C5 C4 124.2(3)
C6 C5 C10 119.7(3)
C4 C5 C10 116.1(3)
C7 C6 C5 119.6(4)
C7 C6 H6 120.2
C5 C6 H6 120.2
O27 C7 C6 125.2(4)
O27 C7 C8 114.2(4)
C6 C7 C8 120.7(5)
C9 C8 C7 120.7(4)
C9 C8 H8 119.7
C7 C8 H8 119.7
C8 C9 C10 121.4(4)
C8 C9 H9 119.3
C10 C9 H9 119.3
N1 C10 C5 124.5(4)
N1 C10 C9 117.6(4)
C5 C10 C9 117.8(4)
O12 C11 C4 108.7(2)
O12 C11 C16 110.2(2)
C4 C11 C16 111.4(2)
O12 C11 H11 108.8
C4 C11 H11 108.8
C16 C11 H11 108.8
O26 C13 O12 110.8(3)
O26 C13 C25 111.8(3)
O12 C13 C25 105.7(2)
O26 C13 C14 104.2(2)
O12 C13 C14 109.5(2)
C25 C13 C14 115.0(3)
N15 C14 C13 113.5(2)
N15 C14 H14A 108.9
C13 C14 H14A 108.9
N15 C14 H14B 108.9
C13 C14 H14B 108.9
H14A C14 H14B 107.7
N15 C16 C17 106.9(2)
N15 C16 C11 109.9(2)
C17 C16 C11 118.6(2)
N15 C16 H16 107.0
C17 C16 H16 107.0
C11 C16 H16 107.0
C18 C17 C16 108.8(3)
C18 C17 H17A 109.9
C16 C17 H17A 109.9
C18 C17 H17B 109.9
C16 C17 H17B 109.9
H17A C17 H17B 108.3
C22 C18 C19 107.4(3)
C22 C18 C17 108.7(3)
C19 C18 C17 108.9(3)
C22 C18 H18 110.6
C19 C18 H18 110.6
C17 C18 H18 110.6
C20 C19 C18 108.7(3)
C20 C19 H19A 109.9
C18 C19 H19A 109.9
C20 C19 H19B 109.9
C18 C19 H19B 109.9
H19A C19 H19B 108.3
N15 C20 C19 108.7(2)
N15 C20 H20A 109.9
C19 C20 H20A 109.9
N15 C20 H20B 109.9
C19 C20 H20B 109.9
H20A C20 H20B 108.3
N15 C21 C22 110.7(2)
N15 C21 H21A 109.5
C22 C21 H21A 109.5
N15 C21 H21B 109.5
C22 C21 H21B 109.5
H21A C21 H21B 108.1
C18 C22 C23 115.1(3)
C18 C22 C21 106.3(3)
C23 C22 C21 110.1(3)
C18 C22 H22 108.4
C23 C22 H22 108.4
C21 C22 H22 108.4
C24 C23 C22 113.2(3)
C24 C23 H23A 108.9
C22 C23 H23A 108.9
C24 C23 H23B 108.9
C22 C23 H23B 108.9
H23A C23 H23B 107.7
C23 C24 H24A 109.5
C23 C24 H24B 109.5
H24A C24 H24B 109.5
C23 C24 H24C 109.5
H24A C24 H24C 109.5
H24B C24 H24C 109.5
C13 C25 H25A 109.5
C13 C25 H25B 109.5
H25A C25 H25B 109.5
C13 C25 H25C 109.5
H25A C25 H25C 109.5
H25B C25 H25C 109.5
O27 C28 H28A 109.5
O27 C28 H28B 109.5
H28A C28 H28B 109.5
O27 C28 H28C 109.5
H28A C28 H28C 109.5
H28B C28 H28C 109.5
O31 S30 O33 116.3(2)
O31 S30 O32 113.5(3)
O33 S30 O32 113.4(2)
O31 S30 C34 105.4(2)
O33 S30 C34 104.6(2)
O32 S30 C34 101.8(3)
F36 C34 F35 106.7(5)
F36 C34 F37 108.6(4)
F35 C34 F37 106.9(5)
F36 C34 S30 113.2(3)
F35 C34 S30 110.6(4)
F37 C34 S30 110.6(3)

loop_
_geom_bond_atom_site_label_1
_geom_bond_atom_site_label_2
_geom_bond_distance
O12 C11 1.429(3)
O12 C13 1.437(3)
O26 C13 1.398(4)
O26 H521 0.67(6)
O27 C7 1.370(6)
O27 C28 1.419(7)
N1 C2 1.306(6)
N1 C10 1.356(6)
N15 C14 1.498(4)
N15 C21 1.519(4)
N15 C20 1.515(4)
N15 C16 1.534(3)
C2 C3 1.411(5)
C2 H2 0.9300
C3 C4 1.360(5)
C3 H3 0.9300
C4 C5 1.418(4)
C4 C11 1.511(4)
C5 C6 1.415(5)
C5 C10 1.423(5)
C6 C7 1.368(5)
C6 H6 0.9300
C7 C8 1.410(7)
C8 C9 1.336(9)
C8 H8 0.9300
C9 C10 1.424(6)
C9 H9 0.9300
C11 C16 1.555(4)
C11 H11 0.9800
C13 C25 1.518(4)
C13 C14 1.531(5)
C14 H14A 0.9700
C14 H14B 0.9700
C16 C17 1.536(4)
C16 H16 0.9800
C17 C18 1.538(5)
C17 H17A 0.9700
C17 H17B 0.9700
C18 C22 1.540(5)
C18 C19 1.530(5)
C18 H18 0.9800
C19 C20 1.539(5)
C19 H19A 0.9700
C19 H19B 0.9700
C20 H20A 0.9700
C20 H20B 0.9700
C21 C22 1.537(5)
C21 H21A 0.9700
C21 H21B 0.9700
C22 C23 1.531(5)
C22 H22 0.9800
C23 C24 1.509(7)
C23 H23A 0.9700
C23 H23B 0.9700
C24 H24A 0.9600
C24 H24B 0.9600
C24 H24C 0.9600
C25 H25A 0.9600
C25 H25B 0.9600
C25 H25C 0.9600
C28 H28A 0.9600
C28 H28B 0.9600
C28 H28C 0.9600
S30 O31 1.393(4)
S30 O33 1.425(3)
S30 O32 1.447(5)
S30 C34 1.798(4)
F35 C34 1.317(8)
F36 C34 1.302(5)
F37 C34 1.320(6)

loop_
_geom_torsion_atom_site_label_1
_geom_torsion_atom_site_label_2
_geom_torsion_atom_site_label_3
_geom_torsion_atom_site_label_4
_geom_torsion
C10 N1 C2 C3 -1.0(7)
N1 C2 C3 C4 0.3(7)
C2 C3 C4 C5 -0.4(6)
C2 C3 C4 C11 177.7(4)
C3 C4 C5 C6 -178.0(4)
C11 C4 C5 C6 3.9(5)
C3 C4 C5 C10 1.0(5)
C11 C4 C5 C10 -177.0(3)
C4 C5 C6 C7 179.1(4)
C10 C5 C6 C7 0.1(6)
C28 O27 C7 C6 13.0(9)
C28 O27 C7 C8 -167.0(7)
C5 C6 C7 O27 -177.8(5)
C5 C6 C7 C8 2.2(8)
O27 C7 C8 C9 177.0(6)
C6 C7 C8 C9 -3.0(10)
C7 C8 C9 C10 1.4(10)
C2 N1 C10 C5 1.8(7)
C2 N1 C10 C9 -179.3(5)
C6 C5 C10 N1 177.3(4)
C4 C5 C10 N1 -1.8(6)
C6 C5 C10 C9 -1.6(6)
C4 C5 C10 C9 179.3(4)
C8 C9 C10 N1 -178.1(6)
C8 C9 C10 C5 0.9(8)
C13 O12 C11 C4 166.0(3)
C13 O12 C11 C16 -71.6(3)
C3 C4 C11 O12 24.3(4)
C5 C4 C11 O12 -157.6(3)
C3 C4 C11 C16 -97.3(3)
C5 C4 C11 C16 80.7(3)
C11 O12 C13 O26 -68.1(3)
C11 O12 C13 C25 170.7(3)
C11 O12 C13 C14 46.2(3)
C21 N15 C14 C13 63.5(3)
C20 N15 C14 C13 -176.9(2)
C16 N15 C14 C13 -59.8(3)
O26 C13 C14 N15 137.5(2)
O12 C13 C14 N15 19.0(3)
C25 C13 C14 N15 -99.8(3)
C14 N15 C16 C17 164.4(2)
C21 N15 C16 C17 40.5(3)
C20 N15 C16 C17 -76.4(3)
C14 N15 C16 C11 34.5(3)
C21 N15 C16 C11 -89.4(3)
C20 N15 C16 C11 153.7(2)
O12 C11 C16 N15 26.3(3)
C4 C11 C16 N15 147.0(2)
O12 C11 C16 C17 -97.0(3)
C4 C11 C16 C17 23.7(3)
N15 C16 C17 C18 27.0(3)
C11 C16 C17 C18 151.7(3)
C16 C17 C18 C22 -75.3(4)
C16 C17 C18 C19 41.4(4)
C22 C18 C19 C20 48.2(4)
C17 C18 C19 C20 -69.3(4)
C14 N15 C20 C19 167.1(3)
C21 N15 C20 C19 -70.7(3)
C16 N15 C20 C19 48.3(3)
C18 C19 C20 N15 20.6(4)
C14 N15 C21 C22 166.6(2)
C20 N15 C21 C22 45.6(3)
C16 N15 C21 C22 -70.7(3)
C19 C18 C22 C23 165.1(3)
C17 C18 C22 C23 -77.2(4)
C19 C18 C22 C21 -72.6(3)
C17 C18 C22 C21 45.1(3)
N15 C21 C22 C18 22.4(3)
N15 C21 C22 C23 147.8(3)
C18 C22 C23 C24 -175.1(4)
C21 C22 C23 C24 64.7(5)
O31 S30 C34 F36 -56.2(5)
O33 S30 C34 F36 -179.3(4)
O32 S30 C34 F36 62.4(5)
O31 S30 C34 F35 63.4(5)
O33 S30 C34 F35 -59.7(5)
O32 S30 C34 F35 -177.9(5)
O31 S30 C34 F37 -178.3(4)
O33 S30 C34 F37 58.6(4)
O32 S30 C34 F37 -59.7(5)
